data_1569334
loop_
_publ_author_name
'Sneddon, Dorian S.'
'Hoye, Thomas R.'

_publ_section_title
;
 The contrasting reactivity of <i>trans</i>- <i>vs. cis</i>-azobenzenes
 (ArN[double bond, length as m-dash]NAr) with benzynes.
;
_journal_issue 24
_journal_name_full 'Chemical science'
_journal_page_first 6730
_journal_page_last 6737
_journal_paper_doi 10.1039/d3sc02253f
_journal_volume 14
_journal_year 2023
_chemical_formula_moiety '4(C31 H30 N2 O3 Si), C2 H3 N'
_chemical_formula_sum 'C126 H123 N9 O12 Si4'
_chemical_formula_weight 2067.69
_chemical_name_common 23003z
_space_group_crystal_system triclinic
_space_group_IT_number 2
_space_group_name_Hall '-P 1'
_space_group_name_H-M_alt 'P -1'
_atom_sites_solution_hydrogens geom
_audit_creation_method SHELXL-2018/3
_audit_update_record
;
2023-03-25 deposited with the CCDC.	2023-05-26 downloaded from the CCDC.
;
_cell_angle_alpha 105.035(7)
_cell_angle_beta 102.319(7)
_cell_angle_gamma 97.010(8)
_cell_formula_units_Z 2
_cell_length_a 11.824(4)
_cell_length_b 19.935(6)
_cell_length_c 24.553(8)
_cell_measurement_reflns_used 2981
_cell_measurement_temperature 130(2)
_cell_measurement_theta_max 20.92
_cell_measurement_theta_min 2.26
_cell_volume 5363(3)
_computing_cell_refinement 'Bruker SAINT'
_computing_data_collection 'Bruker APEX3'
_computing_data_reduction 'Bruker SAINT'
_computing_molecular_graphics 'Bruker SHELXTL'
_computing_publication_material 'Bruker SHELXTL'
_computing_structure_refinement 'SHELXL-2018/3 (Sheldrick, 2018)'
_computing_structure_solution 'SHELXT-2018/2 (Sheldrick, 2018)'
_diffrn_ambient_temperature 130(2)
_diffrn_measured_fraction_theta_full 0.994
_diffrn_measured_fraction_theta_max 0.994
_diffrn_measurement_device_type 'Bruker PHOTON-III CPAD'
_diffrn_measurement_method '\f and \w scans'
_diffrn_radiation_type MoK\a
_diffrn_radiation_wavelength 0.71073
_diffrn_reflns_av_R_equivalents 0.0964
_diffrn_reflns_av_unetI/netI 0.1358
_diffrn_reflns_Laue_measured_fraction_full 0.994
_diffrn_reflns_Laue_measured_fraction_max 0.994
_diffrn_reflns_limit_h_max 12
_diffrn_reflns_limit_h_min -12
_diffrn_reflns_limit_k_max 18
_diffrn_reflns_limit_k_min -20
_diffrn_reflns_limit_l_max 25
_diffrn_reflns_limit_l_min -25
_diffrn_reflns_number 40278
_diffrn_reflns_point_group_measured_fraction_full 0.994
_diffrn_reflns_point_group_measured_fraction_max 0.994
_diffrn_reflns_theta_full 21.994
_diffrn_reflns_theta_max 21.994
_diffrn_reflns_theta_min 1.912
_diffrn_source micro-focus
_exptl_absorpt_coefficient_mu 0.124
_exptl_absorpt_correction_T_max 0.7447
_exptl_absorpt_correction_T_min 0.6139
_exptl_absorpt_correction_type multi-scan
_exptl_absorpt_process_details
;
 SADABS 2016/2: Krause, L., Herbst-Irmer, R., Sheldrick G.M. & Stalke D.,
 J. Appl. Cryst. 48 (2015) 3-10
;
_exptl_crystal_colour red
_exptl_crystal_density_diffrn 1.280
_exptl_crystal_description block
_exptl_crystal_F_000 2188
_exptl_crystal_recrystallization_method 'Re-crystallisation from solvent: Acetonitrile'
_exptl_crystal_size_max 0.080
_exptl_crystal_size_mid 0.040
_exptl_crystal_size_min 0.030
_exptl_transmission_factor_max 0.7447
_exptl_transmission_factor_min 0.6139
_refine_diff_density_max 0.490
_refine_diff_density_min -0.492
_refine_diff_density_rms 0.078
_refine_ls_extinction_method none
_refine_ls_goodness_of_fit_ref 1.023
_refine_ls_hydrogen_treatment constr
_refine_ls_matrix_type full
_refine_ls_number_parameters 650
_refine_ls_number_reflns 13075
_refine_ls_number_restraints 0
_refine_ls_restrained_S_all 1.023
_refine_ls_R_factor_all 0.1737
_refine_ls_R_factor_gt 0.0931
_refine_ls_shift/su_max 0.000
_refine_ls_shift/su_mean 0.000
_refine_ls_structure_factor_coef Fsqd
_refine_ls_weighting_details 'w=1/[\s^2^(Fo^2^)+(0.0717P)^2^+26.4674P] where P=(Fo^2^+2Fc^2^)/3'
_refine_ls_weighting_scheme calc
_refine_ls_wR_factor_gt 0.2098
_refine_ls_wR_factor_ref 0.2564
_reflns_Friedel_coverage 0.000
_reflns_number_gt 7246
_reflns_number_total 13075
_reflns_threshold_expression 'I > 2\s(I)'
_cod_data_source_file d3sc02253f2.cif
_cod_data_source_block 23003z
_cod_database_code 1569334
_shelx_shelxl_version_number 2018/3
_shelx_space_group_comment
;
The symmetry employed for this shelxl refinement is uniquely defined
by the following loop, which should always be used as a source of
symmetry information in preference to the above space-group names.
They are only intended as comments.
;
_shelx_estimated_absorpt_t_min 0.990
_shelx_estimated_absorpt_t_max 0.996

loop_
_space_group_symop_operation_xyz
'x, y, z'
'-x, -y, -z'

loop_
_atom_site_label
_atom_site_type_symbol
_atom_site_fract_x
_atom_site_fract_y
_atom_site_fract_z
_atom_site_U_iso_or_equiv
_atom_site_adp_type
_atom_site_occupancy
_atom_site_site_symmetry_order
_atom_site_calc_flag
_atom_site_refinement_flags_posn
_atom_site_refinement_flags_adp
_atom_site_refinement_flags_occupancy
_atom_site_disorder_assembly
_atom_site_disorder_group
Si1A Si 0.7382(3) -0.23709(13) 0.31997(11) 0.0515(7) Uani 1 1 d . . . . .
O1A O 0.7846(5) -0.0794(3) 0.3160(2) 0.0415(14) Uiso 1 1 d . . . . .
O2A O 0.8091(5) 0.2015(3) 0.4177(2) 0.0397(14) Uiso 1 1 d . . . . .
O3A O 0.8388(5) 0.2062(3) 0.5248(2) 0.0417(14) Uiso 1 1 d . . . . .
N1A N 0.8447(6) -0.0413(3) 0.5720(3) 0.0376(17) Uiso 1 1 d . . . . .
N2A N 0.8565(6) -0.1827(4) 0.5510(3) 0.0413(17) Uiso 1 1 d . . . . .
H2A H 0.834787 -0.228243 0.545565 0.050 Uiso 1 1 calc R U . . .
C1A C 0.9052(7) -0.0658(4) 0.6184(3) 0.039(2) Uiso 1 1 d . . . . .
C2A C 0.9639(7) -0.0212(5) 0.6723(4) 0.046(2) Uiso 1 1 d . . . . .
H2AA H 0.972574 0.028512 0.678994 0.055 Uiso 1 1 calc R U . . .
C3A C 1.0100(8) -0.0475(5) 0.7165(4) 0.056(3) Uiso 1 1 d . . . . .
H3A H 1.048074 -0.016007 0.754086 0.067 Uiso 1 1 calc R U . . .
C4A C 1.0018(8) -0.1203(5) 0.7070(4) 0.055(2) Uiso 1 1 d . . . . .
H4A H 1.030800 -0.138296 0.738412 0.066 Uiso 1 1 calc R U . . .
C5A C 0.9520(7) -0.1656(5) 0.6524(3) 0.045(2) Uiso 1 1 d . . . . .
H5A H 0.949924 -0.214999 0.645108 0.055 Uiso 1 1 calc R U . . .
C6A C 0.9041(7) -0.1383(4) 0.6073(3) 0.037(2) Uiso 1 1 d . . . . .
C7A C 0.8423(7) -0.1574(4) 0.5034(3) 0.039(2) Uiso 1 1 d . . . . .
C8A C 0.8306(7) -0.2018(4) 0.4469(3) 0.039(2) Uiso 1 1 d . . . . .
C9A C 0.8021(7) -0.1769(4) 0.3983(3) 0.042(2) Uiso 1 1 d . . . . .
C10A C 0.8060(7) -0.1035(4) 0.4100(3) 0.034(2) Uiso 1 1 d . . . . .
C11A C 0.7963(7) -0.0599(4) 0.3690(3) 0.036(2) Uiso 1 1 d . . . . .
C12A C 0.8085(7) 0.0141(4) 0.4052(3) 0.0308(19) Uiso 1 1 d . . . . .
C13A C 0.8026(7) 0.0742(4) 0.3869(3) 0.035(2) Uiso 1 1 d . . . . .
H13A H 0.791065 0.071609 0.346884 0.042 Uiso 1 1 calc R U . . .
C14A C 0.8141(7) 0.1375(4) 0.4286(3) 0.035(2) Uiso 1 1 d . . . . .
C15A C 0.8319(7) 0.1394(4) 0.4878(3) 0.034(2) Uiso 1 1 d . . . . .
C16A C 0.8400(6) 0.0795(4) 0.5059(3) 0.0315(19) Uiso 1 1 d . . . . .
H16A H 0.854804 0.081929 0.545998 0.038 Uiso 1 1 calc R U . . .
C17A C 0.8258(7) 0.0158(4) 0.4633(3) 0.0325(19) Uiso 1 1 d . . . . .
C18A C 0.8280(7) -0.0573(4) 0.4672(3) 0.035(2) Uiso 1 1 d . . . . .
C19A C 0.8371(7) -0.0847(4) 0.5136(3) 0.035(2) Uiso 1 1 d . . . . .
C20A C 0.7351(7) -0.0180(4) 0.5801(3) 0.037(2) Uiso 1 1 d . . . . .
C21A C 0.6295(8) -0.0506(5) 0.5423(4) 0.052(2) Uiso 1 1 d . . . . .
H21A H 0.626278 -0.088246 0.508754 0.062 Uiso 1 1 calc R U . . .
C22A C 0.5250(9) -0.0295(5) 0.5520(4) 0.064(3) Uiso 1 1 d . . . . .
H22A H 0.451495 -0.053324 0.525542 0.077 Uiso 1 1 calc R U . . .
C23A C 0.5290(8) 0.0265(5) 0.6005(4) 0.053(2) Uiso 1 1 d . . . . .
H23A H 0.458659 0.041269 0.607441 0.064 Uiso 1 1 calc R U . . .
C24A C 0.6353(8) 0.0594(5) 0.6375(4) 0.058(3) Uiso 1 1 d . . . . .
H24A H 0.639301 0.098408 0.670250 0.069 Uiso 1 1 calc R U . . .
C25A C 0.7387(9) 0.0371(5) 0.6283(4) 0.056(3) Uiso 1 1 d . . . . .
H25A H 0.811997 0.059960 0.655461 0.067 Uiso 1 1 calc R U . . .
C26A C 0.8579(8) -0.2758(4) 0.4422(4) 0.048(2) Uiso 1 1 d . . . . .
H26A H 0.875966 -0.295085 0.404708 0.072 Uiso 1 1 calc R U . . .
H26B H 0.789405 -0.306694 0.444811 0.072 Uiso 1 1 calc R U . . .
H26C H 0.925914 -0.273130 0.474060 0.072 Uiso 1 1 calc R U . . .
C27A C 0.6831(9) -0.3301(5) 0.3175(4) 0.073(3) Uiso 1 1 d . . . . .
H27A H 0.628541 -0.354865 0.279381 0.110 Uiso 1 1 calc R U . . .
H27B H 0.641993 -0.329765 0.348239 0.110 Uiso 1 1 calc R U . . .
H27C H 0.749790 -0.354436 0.323572 0.110 Uiso 1 1 calc R U . . .
C28A C 0.8519(8) -0.2368(5) 0.2778(4) 0.061(3) Uiso 1 1 d . . . . .
H28A H 0.815665 -0.262735 0.236645 0.092 Uiso 1 1 calc R U . . .
H28B H 0.915021 -0.259551 0.293359 0.092 Uiso 1 1 calc R U . . .
H28C H 0.884824 -0.187901 0.281059 0.092 Uiso 1 1 calc R U . . .
C29A C 0.6020(9) -0.2107(5) 0.2858(4) 0.069(3) Uiso 1 1 d . . . . .
H29A H 0.571211 -0.240864 0.245385 0.103 Uiso 1 1 calc R U . . .
H29B H 0.619821 -0.161218 0.286181 0.103 Uiso 1 1 calc R U . . .
H29C H 0.542856 -0.216040 0.307648 0.103 Uiso 1 1 calc R U . . .
C30A C 0.7661(7) 0.1983(4) 0.3575(3) 0.042(2) Uiso 1 1 d . . . . .
H30A H 0.750976 0.244821 0.354983 0.063 Uiso 1 1 calc R U . . .
H30B H 0.692893 0.163262 0.340123 0.063 Uiso 1 1 calc R U . . .
H30C H 0.825263 0.184715 0.336314 0.063 Uiso 1 1 calc R U . . .
C31A C 0.8498(8) 0.2117(5) 0.5851(4) 0.050(2) Uiso 1 1 d . . . . .
H31A H 0.849597 0.260592 0.606583 0.075 Uiso 1 1 calc R U . . .
H31B H 0.923797 0.198270 0.601317 0.075 Uiso 1 1 calc R U . . .
H31C H 0.783345 0.180133 0.588809 0.075 Uiso 1 1 calc R U . . .
Si1B Si 0.9367(2) 0.56342(13) 0.61791(10) 0.0452(7) Uani 1 1 d . . . . .
O1B O 0.8098(5) 0.6651(3) 0.5567(2) 0.0459(15) Uiso 1 1 d . . . . .
O2B O 0.4267(5) 0.7154(3) 0.4138(2) 0.0511(16) Uiso 1 1 d . . . . .
O3B O 0.3308(5) 0.5896(3) 0.3516(2) 0.0518(16) Uiso 1 1 d . . . . .
N1B N 0.5556(6) 0.3860(4) 0.3956(3) 0.0423(18) Uiso 1 1 d . . . . .
N2B N 0.6902(6) 0.3200(3) 0.4608(3) 0.0440(18) Uiso 1 1 d . . . . .
H2B H 0.746550 0.296795 0.469984 0.053 Uiso 1 1 calc R U . . .
C1B C 0.5077(8) 0.3168(4) 0.3961(3) 0.043(2) Uiso 1 1 d . . . . .
C2B C 0.3947(8) 0.2839(5) 0.3655(4) 0.050(2) Uiso 1 1 d . . . . .
H2BB H 0.344020 0.308733 0.346167 0.060 Uiso 1 1 calc R U . . .
C3B C 0.3541(9) 0.2145(5) 0.3626(4) 0.059(3) Uiso 1 1 d . . . . .
H3B H 0.276188 0.191262 0.341142 0.071 Uiso 1 1 calc R U . . .
C4B C 0.4287(8) 0.1800(5) 0.3915(4) 0.056(3) Uiso 1 1 d . . . . .
H4B H 0.402010 0.132229 0.389196 0.067 Uiso 1 1 calc R U . . .
C5B C 0.5407(8) 0.2129(5) 0.4235(4) 0.048(2) Uiso 1 1 d . . . . .
H5B H 0.590528 0.187940 0.443122 0.058 Uiso 1 1 calc R U . . .
C6B C 0.5820(7) 0.2837(4) 0.4273(3) 0.040(2) Uiso 1 1 d . . . . .
C7B C 0.7124(7) 0.3940(4) 0.4806(3) 0.039(2) Uiso 1 1 d . . . . .
C8B C 0.8037(7) 0.4315(4) 0.5281(3) 0.042(2) Uiso 1 1 d . . . . .
C9B C 0.8194(7) 0.5060(4) 0.5498(3) 0.036(2) Uiso 1 1 d . . . . .
C10B C 0.7367(7) 0.5377(4) 0.5203(3) 0.035(2) Uiso 1 1 d . . . . .
C11B C 0.7334(7) 0.6144(4) 0.5266(3) 0.038(2) Uiso 1 1 d . . . . .
C12B C 0.6266(7) 0.6177(4) 0.4848(3) 0.0330(19) Uiso 1 1 d . . . . .
C13B C 0.5804(7) 0.6752(4) 0.4740(3) 0.040(2) Uiso 1 1 d . . . . .
H13B H 0.617333 0.722058 0.496850 0.048 Uiso 1 1 calc R U . . .
C14B C 0.4804(7) 0.6629(4) 0.4297(3) 0.039(2) Uiso 1 1 d . . . . .
C15B C 0.4270(7) 0.5938(4) 0.3952(3) 0.042(2) Uiso 1 1 d . . . . .
C16B C 0.4723(7) 0.5365(5) 0.4061(3) 0.043(2) Uiso 1 1 d . . . . .
H16B H 0.435817 0.489667 0.382994 0.052 Uiso 1 1 calc R U . . .
C17B C 0.5717(7) 0.5488(4) 0.4515(3) 0.037(2) Uiso 1 1 d . . . . .
C18B C 0.6434(7) 0.4998(4) 0.4722(3) 0.040(2) Uiso 1 1 d . . . . .
C19B C 0.6335(7) 0.4273(4) 0.4494(3) 0.038(2) Uiso 1 1 d . . . . .
C20B C 0.5918(7) 0.3879(4) 0.3431(3) 0.039(2) Uiso 1 1 d . . . . .
C21B C 0.6497(7) 0.4505(5) 0.3380(4) 0.047(2) Uiso 1 1 d . . . . .
H21B H 0.667313 0.492389 0.369901 0.057 Uiso 1 1 calc R U . . .
C22B C 0.6815(8) 0.4529(5) 0.2880(4) 0.051(2) Uiso 1 1 d . . . . .
H22B H 0.720562 0.496460 0.286021 0.061 Uiso 1 1 calc R U . . .
C23B C 0.6582(8) 0.3935(5) 0.2404(4) 0.052(2) Uiso 1 1 d . . . . .
H23B H 0.679655 0.395201 0.205556 0.062 Uiso 1 1 calc R U . . .
C24B C 0.6019(8) 0.3314(5) 0.2460(4) 0.051(2) Uiso 1 1 d . . . . .
H24B H 0.583515 0.289885 0.213722 0.061 Uiso 1 1 calc R U . . .
C25B C 0.5715(8) 0.3274(5) 0.2960(4) 0.048(2) Uiso 1 1 d . . . . .
H25B H 0.536578 0.283170 0.298627 0.057 Uiso 1 1 calc R U . . .
C26B C 0.8932(8) 0.3906(5) 0.5526(4) 0.060(3) Uiso 1 1 d . . . . .
H26D H 0.970035 0.422209 0.570322 0.090 Uiso 1 1 calc R U . . .
H26E H 0.900266 0.350996 0.520916 0.090 Uiso 1 1 calc R U . . .
H26F H 0.866683 0.372557 0.582110 0.090 Uiso 1 1 calc R U . . .
C27B C 1.0032(9) 0.5139(5) 0.6675(4) 0.064(3) Uiso 1 1 d . . . . .
H27D H 1.041784 0.547030 0.706110 0.096 Uiso 1 1 calc R U . . .
H27E H 1.061555 0.489710 0.651522 0.096 Uiso 1 1 calc R U . . .
H27F H 0.941277 0.478949 0.670876 0.096 Uiso 1 1 calc R U . . .
C28B C 0.8635(8) 0.6246(5) 0.6644(4) 0.052(2) Uiso 1 1 d . . . . .
H28D H 0.871427 0.614706 0.702008 0.077 Uiso 1 1 calc R U . . .
H28E H 0.779780 0.617542 0.644732 0.077 Uiso 1 1 calc R U . . .
H28F H 0.900984 0.673659 0.670989 0.077 Uiso 1 1 calc R U . . .
C29B C 1.0563(9) 0.6094(5) 0.5961(4) 0.064(3) Uiso 1 1 d . . . . .
H29D H 1.120600 0.634248 0.630707 0.096 Uiso 1 1 calc R U . . .
H29E H 1.026313 0.643530 0.577082 0.096 Uiso 1 1 calc R U . . .
H29F H 1.085565 0.574780 0.568853 0.096 Uiso 1 1 calc R U . . .
C30B C 0.4932(8) 0.7860(4) 0.4354(4) 0.051(2) Uiso 1 1 d . . . . .
H30D H 0.450365 0.816821 0.416986 0.076 Uiso 1 1 calc R U . . .
H30E H 0.570067 0.786569 0.426334 0.076 Uiso 1 1 calc R U . . .
H30F H 0.504820 0.803129 0.477775 0.076 Uiso 1 1 calc R U . . .
C31B C 0.2993(8) 0.5269(5) 0.3039(4) 0.058(3) Uiso 1 1 d . . . . .
H31D H 0.239206 0.533100 0.272184 0.087 Uiso 1 1 calc R U . . .
H31E H 0.267733 0.487280 0.316414 0.087 Uiso 1 1 calc R U . . .
H31F H 0.369085 0.516943 0.290056 0.087 Uiso 1 1 calc R U . . .
Si1C Si 0.7203(2) 0.56263(12) 0.10865(10) 0.0380(6) Uani 1 1 d . . . . .
O1C O 0.5668(5) 0.4246(3) 0.1184(2) 0.0494(15) Uiso 1 1 d . . . . .
O2C O 0.1940(5) 0.3124(3) 0.1882(2) 0.0515(16) Uiso 1 1 d . . . . .
O3C O 0.0612(5) 0.4018(3) 0.1798(2) 0.0456(15) Uiso 1 1 d . . . . .
N1C N 0.2189(5) 0.6177(3) 0.1095(3) 0.0333(16) Uiso 1 1 d . . . . .
N2C N 0.3527(6) 0.6896(3) 0.0587(3) 0.0386(17) Uiso 1 1 d . . . . .
H2C H 0.397105 0.728296 0.058430 0.046 Uiso 1 1 calc R U . . .
C1C C 0.1623(7) 0.6349(4) 0.0579(3) 0.0331(19) Uiso 1 1 d . . . . .
C2C C 0.0431(7) 0.6117(4) 0.0320(3) 0.038(2) Uiso 1 1 d . . . . .
H2CC H -0.003114 0.581016 0.046083 0.046 Uiso 1 1 calc R U . . .
C3C C -0.0083(8) 0.6341(4) -0.0151(3) 0.043(2) Uiso 1 1 d . . . . .
H3CC H -0.090233 0.618912 -0.033264 0.051 Uiso 1 1 calc R U . . .
C4C C 0.0598(7) 0.6782(4) -0.0354(3) 0.042(2) Uiso 1 1 d . . . . .
H4C H 0.023761 0.694019 -0.067079 0.050 Uiso 1 1 calc R U . . .
C5C C 0.1793(7) 0.7000(4) -0.0108(3) 0.038(2) Uiso 1 1 d . . . . .
H5C H 0.225555 0.730188 -0.025227 0.045 Uiso 1 1 calc R U . . .
C6C C 0.2307(7) 0.6768(4) 0.0358(3) 0.034(2) Uiso 1 1 d . . . . .
C7C C 0.4029(7) 0.6402(4) 0.0819(3) 0.0307(19) Uiso 1 1 d . . . . .
C8C C 0.5145(7) 0.6280(4) 0.0778(3) 0.035(2) Uiso 1 1 d . . . . .
C9C C 0.5606(7) 0.5734(4) 0.0981(3) 0.035(2) Uiso 1 1 d . . . . .
C10C C 0.4804(7) 0.5294(4) 0.1149(3) 0.034(2) Uiso 1 1 d . . . . .
C11C C 0.4891(8) 0.4600(5) 0.1264(4) 0.046(2) Uiso 1 1 d . . . . .
C12C C 0.3821(7) 0.4382(4) 0.1431(3) 0.037(2) Uiso 1 1 d . . . . .
C13C C 0.3490(7) 0.3786(4) 0.1601(3) 0.039(2) Uiso 1 1 d . . . . .
H13C H 0.400218 0.345926 0.163909 0.047 Uiso 1 1 calc R U . . .
C14C C 0.2400(7) 0.3686(4) 0.1712(3) 0.038(2) Uiso 1 1 d . . . . .
C15C C 0.1663(7) 0.4172(4) 0.1666(3) 0.039(2) Uiso 1 1 d . . . . .
C16C C 0.1987(7) 0.4763(4) 0.1494(3) 0.0337(19) Uiso 1 1 d . . . . .
H16C H 0.147429 0.508959 0.145736 0.040 Uiso 1 1 calc R U . . .
C17C C 0.3086(7) 0.4862(4) 0.1378(3) 0.0293(18) Uiso 1 1 d . . . . .
C18C C 0.3683(6) 0.5426(4) 0.1187(3) 0.0290(18) Uiso 1 1 d . . . . .
C19C C 0.3311(7) 0.5988(4) 0.1047(3) 0.0320(19) Uiso 1 1 d . . . . .
C20C C 0.2158(7) 0.6641(4) 0.1649(3) 0.0308(19) Uiso 1 1 d . . . . .
C21C C 0.2814(7) 0.6578(4) 0.2161(3) 0.040(2) Uiso 1 1 d . . . . .
H21C H 0.330545 0.623460 0.215181 0.048 Uiso 1 1 calc R U . . .
C22C C 0.2759(8) 0.7015(4) 0.2691(4) 0.049(2) Uiso 1 1 d . . . . .
H22C H 0.321702 0.697363 0.304508 0.059 Uiso 1 1 calc R U . . .
C23C C 0.2037(8) 0.7512(5) 0.2704(4) 0.055(3) Uiso 1 1 d . . . . .
H23C H 0.197569 0.780143 0.306618 0.066 Uiso 1 1 calc R U . . .
C24C C 0.1413(8) 0.7583(5) 0.2192(4) 0.050(2) Uiso 1 1 d . . . . .
H24C H 0.094675 0.793991 0.220270 0.060 Uiso 1 1 calc R U . . .
C25C C 0.1447(7) 0.7144(4) 0.1658(3) 0.039(2) Uiso 1 1 d . . . . .
H25C H 0.099004 0.718847 0.130534 0.046 Uiso 1 1 calc R U . . .
C26C C 0.5776(9) 0.6683(5) 0.0452(4) 0.062(3) Uiso 1 1 d . . . . .
H26G H 0.644896 0.646947 0.037119 0.093 Uiso 1 1 calc R U . . .
H26H H 0.605499 0.717657 0.069037 0.093 Uiso 1 1 calc R U . . .
H26I H 0.523153 0.666273 0.008392 0.093 Uiso 1 1 calc R U . . .
C27C C 0.8212(8) 0.6459(5) 0.1147(4) 0.054(2) Uiso 1 1 d . . . . .
H27G H 0.900059 0.646726 0.138050 0.081 Uiso 1 1 calc R U . . .
H27H H 0.790766 0.686906 0.133690 0.081 Uiso 1 1 calc R U . . .
H27I H 0.825577 0.647572 0.075702 0.081 Uiso 1 1 calc R U . . .
C28C C 0.7411(8) 0.4902(5) 0.0500(4) 0.058(3) Uiso 1 1 d . . . . .
H28G H 0.824810 0.487041 0.057015 0.087 Uiso 1 1 calc R U . . .
H28H H 0.714705 0.499384 0.012488 0.087 Uiso 1 1 calc R U . . .
H28I H 0.695041 0.445538 0.049394 0.087 Uiso 1 1 calc R U . . .
C29C C 0.7692(8) 0.5520(5) 0.1828(4) 0.052(2) Uiso 1 1 d . . . . .
H29G H 0.855036 0.566767 0.197080 0.078 Uiso 1 1 calc R U . . .
H29H H 0.746983 0.502266 0.180923 0.078 Uiso 1 1 calc R U . . .
H29I H 0.731418 0.581303 0.209502 0.078 Uiso 1 1 calc R U . . .
C30C C 0.2698(8) 0.2640(5) 0.1998(4) 0.059(3) Uiso 1 1 d . . . . .
H30G H 0.228560 0.228188 0.213164 0.089 Uiso 1 1 calc R U . . .
H30H H 0.341294 0.289890 0.230041 0.089 Uiso 1 1 calc R U . . .
H30I H 0.291168 0.240849 0.164022 0.089 Uiso 1 1 calc R U . . .
C31C C -0.0215(8) 0.4477(5) 0.1728(4) 0.050(2) Uiso 1 1 d . . . . .
H31G H -0.093034 0.430383 0.182924 0.076 Uiso 1 1 calc R U . . .
H31H H -0.041555 0.448453 0.132104 0.076 Uiso 1 1 calc R U . . .
H31I H 0.013498 0.495600 0.198392 0.076 Uiso 1 1 calc R U . . .
Si1D Si 0.1263(2) 1.15784(12) -0.02494(11) 0.0427(6) Uani 1 1 d . . . . .
O1D O 0.2777(5) 1.0942(3) 0.0723(2) 0.0522(16) Uiso 1 1 d . . . . .
O2D O 0.4225(5) 0.8484(3) 0.1012(2) 0.0465(15) Uiso 1 1 d . . . . .
O3D O 0.4553(5) 0.7940(3) -0.0009(2) 0.0390(14) Uiso 1 1 d . . . . .
N1D N 0.3376(6) 0.9218(3) -0.1534(3) 0.0372(16) Uiso 1 1 d . . . . .
N2D N 0.3001(6) 1.0276(3) -0.2015(3) 0.0430(18) Uiso 1 1 d . . . . .
H2D H 0.259911 1.047537 -0.225358 0.052 Uiso 1 1 calc R U . . .
C1D C 0.4042(7) 0.9335(4) -0.1939(3) 0.039(2) Uiso 1 1 d . . . . .
C2D C 0.4911(7) 0.8967(4) -0.2051(3) 0.042(2) Uiso 1 1 d . . . . .
H2DD H 0.511644 0.863778 -0.184636 0.050 Uiso 1 1 calc R U . . .
C3D C 0.5491(8) 0.9075(5) -0.2465(4) 0.055(3) Uiso 1 1 d . . . . .
H3D H 0.608543 0.881389 -0.254853 0.066 Uiso 1 1 calc R U . . .
C4D C 0.5201(8) 0.9562(5) -0.2753(4) 0.051(2) Uiso 1 1 d . . . . .
H4D H 0.557135 0.962059 -0.304937 0.061 Uiso 1 1 calc R U . . .
C5D C 0.4376(8) 0.9968(5) -0.2614(4) 0.047(2) Uiso 1 1 d . . . . .
H5D H 0.421452 1.032063 -0.280025 0.056 Uiso 1 1 calc R U . . .
C6D C 0.3782(7) 0.9860(4) -0.2203(3) 0.039(2) Uiso 1 1 d . . . . .
C7D C 0.2842(7) 1.0382(4) -0.1459(3) 0.040(2) Uiso 1 1 d . . . . .
C8D C 0.2396(7) 1.0943(4) -0.1158(3) 0.039(2) Uiso 1 1 d . . . . .
C9D C 0.2255(7) 1.1004(4) -0.0596(3) 0.040(2) Uiso 1 1 d . . . . .
C10D C 0.2755(7) 1.0538(4) -0.0310(3) 0.035(2) Uiso 1 1 d . . . . .
C11D C 0.2912(7) 1.0504(4) 0.0299(3) 0.041(2) Uiso 1 1 d . . . . .
C12D C 0.3377(7) 0.9836(4) 0.0310(3) 0.037(2) Uiso 1 1 d . . . . .
C13D C 0.3603(7) 0.9505(4) 0.0746(3) 0.038(2) Uiso 1 1 d . . . . .
H13D H 0.348547 0.971241 0.111945 0.045 Uiso 1 1 calc R U . . .
C14D C 0.4000(7) 0.8873(4) 0.0631(3) 0.038(2) Uiso 1 1 d . . . . .
C15D C 0.4192(7) 0.8584(4) 0.0080(3) 0.037(2) Uiso 1 1 d . . . . .
C16D C 0.3994(7) 0.8916(4) -0.0347(3) 0.0329(19) Uiso 1 1 d . . . . .
H16D H 0.414058 0.872029 -0.071530 0.039 Uiso 1 1 calc R U . . .
C17D C 0.3576(7) 0.9538(4) -0.0228(3) 0.0320(19) Uiso 1 1 d . . . . .
C18D C 0.3206(7) 0.9979(4) -0.0613(3) 0.038(2) Uiso 1 1 d . . . . .
C19D C 0.3161(7) 0.9864(4) -0.1186(3) 0.037(2) Uiso 1 1 d . . . . .
C20D C 0.2442(7) 0.8616(4) -0.1707(3) 0.038(2) Uiso 1 1 d . . . . .
C21D C 0.1541(7) 0.8598(5) -0.1427(4) 0.043(2) Uiso 1 1 d . . . . .
H21D H 0.151334 0.900482 -0.112902 0.052 Uiso 1 1 calc R U . . .
C22D C 0.0681(8) 0.7999(4) -0.1574(4) 0.048(2) Uiso 1 1 d . . . . .
H22D H 0.008747 0.799209 -0.136799 0.057 Uiso 1 1 calc R U . . .
C23D C 0.0684(8) 0.7421(5) -0.2013(4) 0.055(3) Uiso 1 1 d . . . . .
H23D H 0.008756 0.701186 -0.211685 0.066 Uiso 1 1 calc R U . . .
C24D C 0.1549(8) 0.7431(5) -0.2303(4) 0.056(3) Uiso 1 1 d . . . . .
H24D H 0.154531 0.702902 -0.261269 0.067 Uiso 1 1 calc R U . . .
C25D C 0.2441(8) 0.8028(5) -0.2149(4) 0.049(2) Uiso 1 1 d . . . . .
H25D H 0.304421 0.802705 -0.234946 0.059 Uiso 1 1 calc R U . . .
C26D C 0.2095(8) 1.1477(5) -0.1493(4) 0.052(2) Uiso 1 1 d . . . . .
H26J H 0.200059 1.191189 -0.122241 0.078 Uiso 1 1 calc R U . . .
H26K H 0.135930 1.127452 -0.179765 0.078 Uiso 1 1 calc R U . . .
H26L H 0.273347 1.158639 -0.167141 0.078 Uiso 1 1 calc R U . . .
C27D C 0.0202(8) 1.1855(5) -0.0791(4) 0.059(3) Uiso 1 1 d . . . . .
H27J H -0.042484 1.202238 -0.061871 0.088 Uiso 1 1 calc R U . . .
H27K H -0.014334 1.145119 -0.113949 0.088 Uiso 1 1 calc R U . . .
H27L H 0.061700 1.223708 -0.089919 0.088 Uiso 1 1 calc R U . . .
C28D C 0.2144(8) 1.2376(5) 0.0320(4) 0.053(2) Uiso 1 1 d . . . . .
H28J H 0.162344 1.263051 0.052232 0.079 Uiso 1 1 calc R U . . .
H28K H 0.255220 1.268221 0.013985 0.079 Uiso 1 1 calc R U . . .
H28L H 0.272457 1.223863 0.059954 0.079 Uiso 1 1 calc R U . . .
C29D C 0.0284(8) 1.1033(5) 0.0043(4) 0.058(3) Uiso 1 1 d . . . . .
H29J H -0.030204 1.129974 0.017232 0.086 Uiso 1 1 calc R U . . .
H29K H 0.075930 1.091836 0.037401 0.086 Uiso 1 1 calc R U . . .
H29L H -0.011771 1.059480 -0.026338 0.086 Uiso 1 1 calc R U . . .
C30D C 0.3660(8) 0.8585(5) 0.1475(4) 0.050(2) Uiso 1 1 d . . . . .
H30J H 0.378582 0.822089 0.167195 0.076 Uiso 1 1 calc R U . . .
H30K H 0.281280 0.854905 0.131743 0.076 Uiso 1 1 calc R U . . .
H30L H 0.399072 0.905335 0.175381 0.076 Uiso 1 1 calc R U . . .
C31D C 0.4608(8) 0.7612(5) -0.0590(4) 0.055(3) Uiso 1 1 d . . . . .
H31J H 0.484562 0.715341 -0.061274 0.083 Uiso 1 1 calc R U . . .
H31K H 0.518476 0.791513 -0.069756 0.083 Uiso 1 1 calc R U . . .
H31L H 0.383063 0.754146 -0.085794 0.083 Uiso 1 1 calc R U . . .
N1 N 0.8313(13) 0.0540(8) 0.7862(6) 0.149(5) Uiso 1 1 d . . . . .
C1 C 0.8526(13) 0.0096(8) 0.8094(6) 0.111(5) Uiso 1 1 d . . . . .
C2 C 0.8797(15) -0.0468(9) 0.8373(7) 0.147(6) Uiso 1 1 d . . . . .
H2E H 0.874479 -0.090983 0.807093 0.221 Uiso 1 1 calc R U . . .
H2F H 0.822828 -0.053869 0.860050 0.221 Uiso 1 1 calc R U . . .
H2G H 0.959514 -0.032412 0.863227 0.221 Uiso 1 1 calc R U . . .

loop_
_atom_site_aniso_label
_atom_site_aniso_U_11
_atom_site_aniso_U_22
_atom_site_aniso_U_33
_atom_site_aniso_U_23
_atom_site_aniso_U_13
_atom_site_aniso_U_12
Si1A 0.074(2) 0.0297(15) 0.0522(16) 0.0077(12) 0.0259(14) 0.0051(13)
Si1B 0.0489(17) 0.0419(15) 0.0457(15) 0.0140(12) 0.0127(12) 0.0081(13)
Si1C 0.0346(14) 0.0337(14) 0.0508(15) 0.0141(11) 0.0173(12) 0.0100(11)
Si1D 0.0440(16) 0.0332(14) 0.0532(15) 0.0152(12) 0.0123(12) 0.0105(12)

loop_
_atom_type_symbol
_atom_type_description
_atom_type_scat_dispersion_real
_atom_type_scat_dispersion_imag
_atom_type_scat_source
C C 0.0033 0.0016 'International Tables Vol C Tables 4.2.6.8 and 6.1.1.4'
H H 0.0000 0.0000 'International Tables Vol C Tables 4.2.6.8 and 6.1.1.4'
N N 0.0061 0.0033 'International Tables Vol C Tables 4.2.6.8 and 6.1.1.4'
O O 0.0106 0.0060 'International Tables Vol C Tables 4.2.6.8 and 6.1.1.4'
Si Si 0.0817 0.0704 'International Tables Vol C Tables 4.2.6.8 and 6.1.1.4'

loop_
_geom_angle_atom_site_label_1
_geom_angle_atom_site_label_2
_geom_angle_atom_site_label_3
_geom_angle
_geom_angle_site_symmetry_1
_geom_angle_site_symmetry_3
_geom_angle_publ_flag
C29A Si1A C28A 113.0(4) . . ?
C29A Si1A C27A 102.2(5) . . ?
C28A Si1A C27A 109.2(5) . . ?
C29A Si1A C9A 110.1(4) . . ?
C28A Si1A C9A 110.2(4) . . ?
C27A Si1A C9A 112.1(4) . . ?
C14A O2A C30A 115.8(6) . . ?
C15A O3A C31A 116.7(6) . . ?
C1A N1A C19A 115.3(6) . . ?
C1A N1A C20A 114.4(6) . . ?
C19A N1A C20A 114.5(6) . . ?
C7A N2A C6A 121.8(7) . . ?
C7A N2A H2A 119.1 . . ?
C6A N2A H2A 119.1 . . ?
C2A C1A C6A 119.0(7) . . ?
C2A C1A N1A 122.8(7) . . ?
C6A C1A N1A 118.2(7) . . ?
C3A C2A C1A 120.5(9) . . ?
C3A C2A H2AA 119.7 . . ?
C1A C2A H2AA 119.7 . . ?
C2A C3A C4A 120.7(9) . . ?
C2A C3A H3A 119.7 . . ?
C4A C3A H3A 119.7 . . ?
C5A C4A C3A 119.9(9) . . ?
C5A C4A H4A 120.1 . . ?
C3A C4A H4A 120.1 . . ?
C4A C5A C6A 119.1(8) . . ?
C4A C5A H5A 120.4 . . ?
C6A C5A H5A 120.4 . . ?
N2A C6A C1A 119.1(7) . . ?
N2A C6A C5A 120.5(7) . . ?
C1A C6A C5A 120.4(8) . . ?
N2A C7A C8A 121.8(7) . . ?
N2A C7A C19A 117.0(7) . . ?
C8A C7A C19A 121.2(7) . . ?
C9A C8A C7A 120.7(7) . . ?
C9A C8A C26A 122.5(7) . . ?
C7A C8A C26A 116.6(7) . . ?
C8A C9A C10A 116.3(7) . . ?
C8A C9A Si1A 123.9(6) . . ?
C10A C9A Si1A 119.2(6) . . ?
C9A C10A C18A 122.9(7) . . ?
C9A C10A C11A 129.3(7) . . ?
C18A C10A C11A 107.7(7) . . ?
O1A C11A C12A 125.6(7) . . ?
O1A C11A C10A 128.1(7) . . ?
C12A C11A C10A 106.3(6) . . ?
C17A C12A C13A 122.7(7) . . ?
C17A C12A C11A 109.0(6) . . ?
C13A C12A C11A 128.3(7) . . ?
C14A C13A C12A 117.9(7) . . ?
C14A C13A H13A 121.0 . . ?
C12A C13A H13A 121.0 . . ?
C13A C14A O2A 125.1(7) . . ?
C13A C14A C15A 119.5(7) . . ?
O2A C14A C15A 115.4(7) . . ?
O3A C15A C16A 124.4(7) . . ?
O3A C15A C14A 113.4(6) . . ?
C16A C15A C14A 122.3(7) . . ?
C17A C16A C15A 117.5(7) . . ?
C17A C16A H16A 121.2 . . ?
C15A C16A H16A 121.2 . . ?
C16A C17A C12A 120.0(7) . . ?
C16A C17A C18A 131.5(7) . . ?
C12A C17A C18A 108.5(6) . . ?
C19A C18A C10A 119.6(7) . . ?
C19A C18A C17A 131.8(7) . . ?
C10A C18A C17A 108.4(6) . . ?
C18A C19A C7A 118.2(7) . . ?
C18A C19A N1A 122.2(7) . . ?
C7A C19A N1A 119.7(7) . . ?
C21A C20A C25A 119.0(8) . . ?
C21A C20A N1A 121.7(7) . . ?
C25A C20A N1A 119.3(7) . . ?
C20A C21A C22A 120.9(9) . . ?
C20A C21A H21A 119.5 . . ?
C22A C21A H21A 119.5 . . ?
C23A C22A C21A 120.0(10) . . ?
C23A C22A H22A 120.0 . . ?
C21A C22A H22A 120.0 . . ?
C24A C23A C22A 118.7(9) . . ?
C24A C23A H23A 120.7 . . ?
C22A C23A H23A 120.7 . . ?
C23A C24A C25A 121.1(9) . . ?
C23A C24A H24A 119.5 . . ?
C25A C24A H24A 119.5 . . ?
C20A C25A C24A 120.4(9) . . ?
C20A C25A H25A 119.8 . . ?
C24A C25A H25A 119.8 . . ?
C8A C26A H26A 109.5 . . ?
C8A C26A H26B 109.5 . . ?
H26A C26A H26B 109.5 . . ?
C8A C26A H26C 109.5 . . ?
H26A C26A H26C 109.5 . . ?
H26B C26A H26C 109.5 . . ?
Si1A C27A H27A 109.5 . . ?
Si1A C27A H27B 109.5 . . ?
H27A C27A H27B 109.5 . . ?
Si1A C27A H27C 109.5 . . ?
H27A C27A H27C 109.5 . . ?
H27B C27A H27C 109.5 . . ?
Si1A C28A H28A 109.5 . . ?
Si1A C28A H28B 109.5 . . ?
H28A C28A H28B 109.5 . . ?
Si1A C28A H28C 109.5 . . ?
H28A C28A H28C 109.5 . . ?
H28B C28A H28C 109.5 . . ?
Si1A C29A H29A 109.5 . . ?
Si1A C29A H29B 109.5 . . ?
H29A C29A H29B 109.5 . . ?
Si1A C29A H29C 109.5 . . ?
H29A C29A H29C 109.5 . . ?
H29B C29A H29C 109.5 . . ?
O2A C30A H30A 109.5 . . ?
O2A C30A H30B 109.5 . . ?
H30A C30A H30B 109.5 . . ?
O2A C30A H30C 109.5 . . ?
H30A C30A H30C 109.5 . . ?
H30B C30A H30C 109.5 . . ?
O3A C31A H31A 109.5 . . ?
O3A C31A H31B 109.5 . . ?
H31A C31A H31B 109.5 . . ?
O3A C31A H31C 109.5 . . ?
H31A C31A H31C 109.5 . . ?
H31B C31A H31C 109.5 . . ?
C29B Si1B C27B 108.1(5) . . ?
C29B Si1B C28B 113.6(4) . . ?
C27B Si1B C28B 102.8(4) . . ?
C29B Si1B C9B 109.5(4) . . ?
C27B Si1B C9B 114.5(4) . . ?
C28B Si1B C9B 108.3(4) . . ?
C14B O2B C30B 117.4(6) . . ?
C15B O3B C31B 116.4(7) . . ?
C19B N1B C1B 113.2(6) . . ?
C19B N1B C20B 117.0(7) . . ?
C1B N1B C20B 114.4(6) . . ?
C6B N2B C7B 120.4(7) . . ?
C6B N2B H2B 119.8 . . ?
C7B N2B H2B 119.8 . . ?
C2B C1B C6B 121.6(8) . . ?
C2B C1B N1B 121.6(7) . . ?
C6B C1B N1B 116.8(8) . . ?
C1B C2B C3B 120.3(9) . . ?
C1B C2B H2BB 119.9 . . ?
C3B C2B H2BB 119.9 . . ?
C4B C3B C2B 118.7(10) . . ?
C4B C3B H3B 120.7 . . ?
C2B C3B H3B 120.7 . . ?
C5B C4B C3B 121.6(9) . . ?
C5B C4B H4B 119.2 . . ?
C3B C4B H4B 119.2 . . ?
C4B C5B C6B 120.0(8) . . ?
C4B C5B H5B 120.0 . . ?
C6B C5B H5B 120.0 . . ?
N2B C6B C1B 119.8(8) . . ?
N2B C6B C5B 122.5(7) . . ?
C1B C6B C5B 117.7(8) . . ?
C8B C7B N2B 121.9(7) . . ?
C8B C7B C19B 122.5(8) . . ?
N2B C7B C19B 115.6(7) . . ?
C7B C8B C9B 120.9(7) . . ?
C7B C8B C26B 117.5(7) . . ?
C9B C8B C26B 121.4(8) . . ?
C10B C9B C8B 115.8(7) . . ?
C10B C9B Si1B 119.3(6) . . ?
C8B C9B Si1B 124.9(6) . . ?
C18B C10B C9B 123.7(7) . . ?
C18B C10B C11B 105.6(7) . . ?
C9B C10B C11B 130.4(7) . . ?
O1B C11B C12B 125.1(7) . . ?
O1B C11B C10B 127.0(7) . . ?
C12B C11B C10B 107.6(7) . . ?
C13B C12B C17B 120.6(7) . . ?
C13B C12B C11B 131.0(7) . . ?
C17B C12B C11B 108.4(7) . . ?
C14B C13B C12B 118.7(8) . . ?
C14B C13B H13B 120.7 . . ?
C12B C13B H13B 120.7 . . ?
C13B C14B O2B 124.4(7) . . ?
C13B C14B C15B 120.8(8) . . ?
O2B C14B C15B 114.7(7) . . ?
O3B C15B C16B 124.9(8) . . ?
O3B C15B C14B 114.4(7) . . ?
C16B C15B C14B 120.6(8) . . ?
C15B C16B C17B 118.6(8) . . ?
C15B C16B H16B 120.7 . . ?
C17B C16B H16B 120.7 . . ?
C16B C17B C12B 120.7(7) . . ?
C16B C17B C18B 131.4(8) . . ?
C12B C17B C18B 107.7(7) . . ?
C19B C18B C10B 119.7(7) . . ?
C19B C18B C17B 130.0(7) . . ?
C10B C18B C17B 110.2(7) . . ?
C18B C19B N1B 124.2(7) . . ?
C18B C19B C7B 117.2(7) . . ?
N1B C19B C7B 118.5(7) . . ?
C25B C20B C21B 117.3(8) . . ?
C25B C20B N1B 121.5(7) . . ?
C21B C20B N1B 121.3(7) . . ?
C22B C21B C20B 121.5(8) . . ?
C22B C21B H21B 119.3 . . ?
C20B C21B H21B 119.3 . . ?
C21B C22B C23B 121.6(9) . . ?
C21B C22B H22B 119.2 . . ?
C23B C22B H22B 119.2 . . ?
C22B C23B C24B 116.7(9) . . ?
C22B C23B H23B 121.7 . . ?
C24B C23B H23B 121.7 . . ?
C25B C24B C23B 122.8(9) . . ?
C25B C24B H24B 118.6 . . ?
C23B C24B H24B 118.6 . . ?
C24B C25B C20B 120.1(8) . . ?
C24B C25B H25B 119.9 . . ?
C20B C25B H25B 119.9 . . ?
C8B C26B H26D 109.5 . . ?
C8B C26B H26E 109.5 . . ?
H26D C26B H26E 109.5 . . ?
C8B C26B H26F 109.5 . . ?
H26D C26B H26F 109.5 . . ?
H26E C26B H26F 109.5 . . ?
Si1B C27B H27D 109.5 . . ?
Si1B C27B H27E 109.5 . . ?
H27D C27B H27E 109.5 . . ?
Si1B C27B H27F 109.5 . . ?
H27D C27B H27F 109.5 . . ?
H27E C27B H27F 109.5 . . ?
Si1B C28B H28D 109.5 . . ?
Si1B C28B H28E 109.5 . . ?
H28D C28B H28E 109.5 . . ?
Si1B C28B H28F 109.5 . . ?
H28D C28B H28F 109.5 . . ?
H28E C28B H28F 109.5 . . ?
Si1B C29B H29D 109.5 . . ?
Si1B C29B H29E 109.5 . . ?
H29D C29B H29E 109.5 . . ?
Si1B C29B H29F 109.5 . . ?
H29D C29B H29F 109.5 . . ?
H29E C29B H29F 109.5 . . ?
O2B C30B H30D 109.5 . . ?
O2B C30B H30E 109.5 . . ?
H30D C30B H30E 109.5 . . ?
O2B C30B H30F 109.5 . . ?
H30D C30B H30F 109.5 . . ?
H30E C30B H30F 109.5 . . ?
O3B C31B H31D 109.5 . . ?
O3B C31B H31E 109.5 . . ?
H31D C31B H31E 109.5 . . ?
O3B C31B H31F 109.5 . . ?
H31D C31B H31F 109.5 . . ?
H31E C31B H31F 109.5 . . ?
C28C Si1C C29C 113.7(4) . . ?
C28C Si1C C27C 109.0(4) . . ?
C29C Si1C C27C 102.1(4) . . ?
C28C Si1C C9C 112.4(4) . . ?
C29C Si1C C9C 106.8(4) . . ?
C27C Si1C C9C 112.4(4) . . ?
C14C O2C C30C 117.3(7) . . ?
C15C O3C C31C 117.7(6) . . ?
C19C N1C C20C 116.7(6) . . ?
C19C N1C C1C 110.3(6) . . ?
C20C N1C C1C 116.7(6) . . ?
C7C N2C C6C 118.8(7) . . ?
C7C N2C H2C 120.6 . . ?
C6C N2C H2C 120.6 . . ?
C6C C1C C2C 120.6(7) . . ?
C6C C1C N1C 117.8(7) . . ?
C2C C1C N1C 121.6(7) . . ?
C1C C2C C3C 119.0(8) . . ?
C1C C2C H2CC 120.5 . . ?
C3C C2C H2CC 120.5 . . ?
C4C C3C C2C 119.9(8) . . ?
C4C C3C H3CC 120.0 . . ?
C2C C3C H3CC 120.0 . . ?
C3C C4C C5C 121.3(8) . . ?
C3C C4C H4C 119.3 . . ?
C5C C4C H4C 119.3 . . ?
C4C C5C C6C 118.7(8) . . ?
C4C C5C H5C 120.6 . . ?
C6C C5C H5C 120.6 . . ?
C1C C6C C5C 120.3(7) . . ?
C1C C6C N2C 117.4(7) . . ?
C5C C6C N2C 122.0(7) . . ?
C8C C7C N2C 121.2(7) . . ?
C8C C7C C19C 121.7(7) . . ?
N2C C7C C19C 116.8(7) . . ?
C7C C8C C9C 120.3(7) . . ?
C7C C8C C26C 117.6(7) . . ?
C9C C8C C26C 121.7(7) . . ?
C10C C9C C8C 115.1(7) . . ?
C10C C9C Si1C 120.4(6) . . ?
C8C C9C Si1C 124.3(6) . . ?
C18C C10C C9C 123.3(7) . . ?
C18C C10C C11C 106.9(7) . . ?
C9C C10C C11C 129.6(7) . . ?
O1C C11C C12C 126.4(8) . . ?
O1C C11C C10C 126.7(8) . . ?
C12C C11C C10C 106.6(7) . . ?
C17C C12C C13C 121.5(7) . . ?
C17C C12C C11C 108.9(7) . . ?
C13C C12C C11C 129.5(7) . . ?
C14C C13C C12C 117.9(7) . . ?
C14C C13C H13C 121.0 . . ?
C12C C13C H13C 121.0 . . ?
C13C C14C O2C 125.1(7) . . ?
C13C C14C C15C 120.7(8) . . ?
O2C C14C C15C 114.2(7) . . ?
O3C C15C C14C 114.9(7) . . ?
O3C C15C C16C 123.6(7) . . ?
C14C C15C C16C 121.5(8) . . ?
C15C C16C C17C 117.9(7) . . ?
C15C C16C H16C 121.1 . . ?
C17C C16C H16C 121.1 . . ?
C12C C17C C16C 120.5(7) . . ?
C12C C17C C18C 108.4(7) . . ?
C16C C17C C18C 131.1(7) . . ?
C19C C18C C10C 120.1(7) . . ?
C19C C18C C17C 131.2(7) . . ?
C10C C18C C17C 108.7(6) . . ?
C18C C19C C7C 118.8(7) . . ?
C18C C19C N1C 123.7(7) . . ?
C7C C19C N1C 117.5(6) . . ?
C21C C20C C25C 120.3(7) . . ?
C21C C20C N1C 120.4(7) . . ?
C25C C20C N1C 119.3(7) . . ?
C20C C21C C22C 120.1(8) . . ?
C20C C21C H21C 119.9 . . ?
C22C C21C H21C 119.9 . . ?
C23C C22C C21C 119.8(8) . . ?
C23C C22C H22C 120.1 . . ?
C21C C22C H22C 120.1 . . ?
C24C C23C C22C 119.7(9) . . ?
C24C C23C H23C 120.2 . . ?
C22C C23C H23C 120.2 . . ?
C23C C24C C25C 121.2(9) . . ?
C23C C24C H24C 119.4 . . ?
C25C C24C H24C 119.4 . . ?
C20C C25C C24C 118.9(8) . . ?
C20C C25C H25C 120.6 . . ?
C24C C25C H25C 120.6 . . ?
C8C C26C H26G 109.5 . . ?
C8C C26C H26H 109.5 . . ?
H26G C26C H26H 109.5 . . ?
C8C C26C H26I 109.5 . . ?
H26G C26C H26I 109.5 . . ?
H26H C26C H26I 109.5 . . ?
Si1C C27C H27G 109.5 . . ?
Si1C C27C H27H 109.5 . . ?
H27G C27C H27H 109.5 . . ?
Si1C C27C H27I 109.5 . . ?
H27G C27C H27I 109.5 . . ?
H27H C27C H27I 109.5 . . ?
Si1C C28C H28G 109.5 . . ?
Si1C C28C H28H 109.5 . . ?
H28G C28C H28H 109.5 . . ?
Si1C C28C H28I 109.5 . . ?
H28G C28C H28I 109.5 . . ?
H28H C28C H28I 109.5 . . ?
Si1C C29C H29G 109.5 . . ?
Si1C C29C H29H 109.5 . . ?
H29G C29C H29H 109.5 . . ?
Si1C C29C H29I 109.5 . . ?
H29G C29C H29I 109.5 . . ?
H29H C29C H29I 109.5 . . ?
O2C C30C H30G 109.5 . . ?
O2C C30C H30H 109.5 . . ?
H30G C30C H30H 109.5 . . ?
O2C C30C H30I 109.5 . . ?
H30G C30C H30I 109.5 . . ?
H30H C30C H30I 109.5 . . ?
O3C C31C H31G 109.5 . . ?
O3C C31C H31H 109.5 . . ?
H31G C31C H31H 109.5 . . ?
O3C C31C H31I 109.5 . . ?
H31G C31C H31I 109.5 . . ?
H31H C31C H31I 109.5 . . ?
C28D Si1D C27D 108.6(4) . . ?
C28D Si1D C29D 111.9(4) . . ?
C27D Si1D C29D 103.3(4) . . ?
C28D Si1D C9D 111.1(4) . . ?
C27D Si1D C9D 113.0(4) . . ?
C29D Si1D C9D 108.7(4) . . ?
C14D O2D C30D 117.9(6) . . ?
C15D O3D C31D 115.4(6) . . ?
C20D N1D C19D 116.2(6) . . ?
C20D N1D C1D 119.9(6) . . ?
C19D N1D C1D 112.2(6) . . ?
C7D N2D C6D 121.1(7) . . ?
C7D N2D H2D 119.4 . . ?
C6D N2D H2D 119.4 . . ?
C2D C1D C6D 121.1(8) . . ?
C2D C1D N1D 122.0(7) . . ?
C6D C1D N1D 116.9(7) . . ?
C1D C2D C3D 120.0(8) . . ?
C1D C2D H2DD 120.0 . . ?
C3D C2D H2DD 120.0 . . ?
C4D C3D C2D 119.6(9) . . ?
C4D C3D H3D 120.2 . . ?
C2D C3D H3D 120.2 . . ?
C3D C4D C5D 120.6(9) . . ?
C3D C4D H4D 119.7 . . ?
C5D C4D H4D 119.7 . . ?
C4D C5D C6D 120.2(8) . . ?
C4D C5D H5D 119.9 . . ?
C6D C5D H5D 119.9 . . ?
N2D C6D C5D 123.4(7) . . ?
N2D C6D C1D 118.2(7) . . ?
C5D C6D C1D 118.3(8) . . ?
N2D C7D C8D 125.7(7) . . ?
N2D C7D C19D 115.3(7) . . ?
C8D C7D C19D 119.0(7) . . ?
C7D C8D C9D 121.7(7) . . ?
C7D C8D C26D 114.4(7) . . ?
C9D C8D C26D 123.9(7) . . ?
C8D C9D C10D 116.7(7) . . ?
C8D C9D Si1D 123.7(6) . . ?
C10D C9D Si1D 119.0(6) . . ?
C18D C10D C9D 120.5(7) . . ?
C18D C10D C11D 107.6(7) . . ?
C9D C10D C11D 131.9(7) . . ?
O1D C11D C10D 128.4(7) . . ?
O1D C11D C12D 125.7(7) . . ?
C10D C11D C12D 105.7(6) . . ?
C17D C12D C13D 119.9(7) . . ?
C17D C12D C11D 108.6(7) . . ?
C13D C12D C11D 131.5(7) . . ?
C14D C13D C12D 119.4(7) . . ?
C14D C13D H13D 120.3 . . ?
C12D C13D H13D 120.3 . . ?
O2D C14D C13D 125.5(7) . . ?
O2D C14D C15D 115.2(7) . . ?
C13D C14D C15D 119.3(7) . . ?
C16D C15D O3D 122.6(7) . . ?
C16D C15D C14D 121.5(7) . . ?
O3D C15D C14D 115.9(7) . . ?
C15D C16D C17D 118.5(7) . . ?
C15D C16D H16D 120.8 . . ?
C17D C16D H16D 120.8 . . ?
C16D C17D C12D 121.4(7) . . ?
C16D C17D C18D 130.1(7) . . ?
C12D C17D C18D 108.4(7) . . ?
C19D C18D C10D 121.1(7) . . ?
C19D C18D C17D 129.1(7) . . ?
C10D C18D C17D 109.4(6) . . ?
C18D C19D C7D 119.3(7) . . ?
C18D C19D N1D 121.9(7) . . ?
C7D C19D N1D 118.7(7) . . ?
C25D C20D C21D 118.2(8) . . ?
C25D C20D N1D 120.1(7) . . ?
C21D C20D N1D 121.6(7) . . ?
C22D C21D C20D 121.2(8) . . ?
C22D C21D H21D 119.4 . . ?
C20D C21D H21D 119.4 . . ?
C23D C22D C21D 120.2(9) . . ?
C23D C22D H22D 119.9 . . ?
C21D C22D H22D 119.9 . . ?
C22D C23D C24D 119.7(10) . . ?
C22D C23D H23D 120.2 . . ?
C24D C23D H23D 120.2 . . ?
C23D C24D C25D 120.7(9) . . ?
C23D C24D H24D 119.7 . . ?
C25D C24D H24D 119.7 . . ?
C20D C25D C24D 120.0(9) . . ?
C20D C25D H25D 120.0 . . ?
C24D C25D H25D 120.0 . . ?
C8D C26D H26J 109.5 . . ?
C8D C26D H26K 109.5 . . ?
H26J C26D H26K 109.5 . . ?
C8D C26D H26L 109.5 . . ?
H26J C26D H26L 109.5 . . ?
H26K C26D H26L 109.5 . . ?
Si1D C27D H27J 109.5 . . ?
Si1D C27D H27K 109.5 . . ?
H27J C27D H27K 109.5 . . ?
Si1D C27D H27L 109.5 . . ?
H27J C27D H27L 109.5 . . ?
H27K C27D H27L 109.5 . . ?
Si1D C28D H28J 109.5 . . ?
Si1D C28D H28K 109.5 . . ?
H28J C28D H28K 109.5 . . ?
Si1D C28D H28L 109.5 . . ?
H28J C28D H28L 109.5 . . ?
H28K C28D H28L 109.5 . . ?
Si1D C29D H29J 109.5 . . ?
Si1D C29D H29K 109.5 . . ?
H29J C29D H29K 109.5 . . ?
Si1D C29D H29L 109.5 . . ?
H29J C29D H29L 109.5 . . ?
H29K C29D H29L 109.5 . . ?
O2D C30D H30J 109.5 . . ?
O2D C30D H30K 109.5 . . ?
H30J C30D H30K 109.5 . . ?
O2D C30D H30L 109.5 . . ?
H30J C30D H30L 109.5 . . ?
H30K C30D H30L 109.5 . . ?
O3D C31D H31J 109.5 . . ?
O3D C31D H31K 109.5 . . ?
H31J C31D H31K 109.5 . . ?
O3D C31D H31L 109.5 . . ?
H31J C31D H31L 109.5 . . ?
H31K C31D H31L 109.5 . . ?
N1 C1 C2 178.8(17) . . ?
C1 C2 H2E 109.5 . . ?
C1 C2 H2F 109.5 . . ?
H2E C2 H2F 109.5 . . ?
C1 C2 H2G 109.5 . . ?
H2E C2 H2G 109.5 . . ?
H2F C2 H2G 109.5 . . ?

loop_
_geom_bond_atom_site_label_1
_geom_bond_atom_site_label_2
_geom_bond_distance
_geom_bond_site_symmetry_2
_geom_bond_publ_flag
Si1A C29A 1.854(10) . ?
Si1A C28A 1.865(9) . ?
Si1A C27A 1.870(10) . ?
Si1A C9A 1.916(8) . ?
O1A C11A 1.231(8) . ?
O2A C14A 1.375(9) . ?
O2A C30A 1.438(9) . ?
O3A C15A 1.385(9) . ?
O3A C31A 1.433(9) . ?
N1A C1A 1.440(10) . ?
N1A C19A 1.447(9) . ?
N1A C20A 1.464(10) . ?
N2A C7A 1.374(9) . ?
N2A C6A 1.387(9) . ?
N2A H2A 0.8800 . ?
C1A C2A 1.368(11) . ?
C1A C6A 1.397(11) . ?
C2A C3A 1.365(11) . ?
C2A H2AA 0.9500 . ?
C3A C4A 1.397(12) . ?
C3A H3A 0.9500 . ?
C4A C5A 1.364(11) . ?
C4A H4A 0.9500 . ?
C5A C6A 1.401(11) . ?
C5A H5A 0.9500 . ?
C7A C8A 1.407(11) . ?
C7A C19A 1.418(11) . ?
C8A C9A 1.400(11) . ?
C8A C26A 1.530(11) . ?
C9A C10A 1.408(11) . ?
C10A C18A 1.414(10) . ?
C10A C11A 1.486(10) . ?
C11A C12A 1.483(10) . ?
C12A C17A 1.388(10) . ?
C12A C13A 1.388(10) . ?
C13A C14A 1.375(10) . ?
C13A H13A 0.9500 . ?
C14A C15A 1.415(10) . ?
C15A C16A 1.385(10) . ?
C16A C17A 1.385(10) . ?
C16A H16A 0.9500 . ?
C17A C18A 1.488(10) . ?
C18A C19A 1.376(10) . ?
C20A C21A 1.356(11) . ?
C20A C25A 1.380(11) . ?
C21A C22A 1.400(12) . ?
C21A H21A 0.9500 . ?
C22A C23A 1.391(12) . ?
C22A H22A 0.9500 . ?
C23A C24A 1.356(12) . ?
C23A H23A 0.9500 . ?
C24A C25A 1.393(12) . ?
C24A H24A 0.9500 . ?
C25A H25A 0.9500 . ?
C26A H26A 0.9800 . ?
C26A H26B 0.9800 . ?
C26A H26C 0.9800 . ?
C27A H27A 0.9800 . ?
C27A H27B 0.9800 . ?
C27A H27C 0.9800 . ?
C28A H28A 0.9800 . ?
C28A H28B 0.9800 . ?
C28A H28C 0.9800 . ?
C29A H29A 0.9800 . ?
C29A H29B 0.9800 . ?
C29A H29C 0.9800 . ?
C30A H30A 0.9800 . ?
C30A H30B 0.9800 . ?
C30A H30C 0.9800 . ?
C31A H31A 0.9800 . ?
C31A H31B 0.9800 . ?
C31A H31C 0.9800 . ?
Si1B C29B 1.840(10) . ?
Si1B C27B 1.865(9) . ?
Si1B C28B 1.871(9) . ?
Si1B C9B 1.912(8) . ?
O1B C11B 1.220(9) . ?
O2B C14B 1.386(9) . ?
O2B C30B 1.431(10) . ?
O3B C15B 1.364(9) . ?
O3B C31B 1.420(10) . ?
N1B C19B 1.415(10) . ?
N1B C1B 1.431(10) . ?
N1B C20B 1.449(10) . ?
N2B C6B 1.361(10) . ?
N2B C7B 1.400(10) . ?
N2B H2B 0.8800 . ?
C1B C2B 1.373(11) . ?
C1B C6B 1.382(11) . ?
C2B C3B 1.386(12) . ?
C2B H2BB 0.9500 . ?
C3B C4B 1.373(12) . ?
C3B H3B 0.9500 . ?
C4B C5B 1.370(12) . ?
C4B H4B 0.9500 . ?
C5B C6B 1.408(11) . ?
C5B H5B 0.9500 . ?
C7B C8B 1.377(11) . ?
C7B C19B 1.416(10) . ?
C8B C9B 1.416(11) . ?
C8B C26B 1.529(11) . ?
C9B C10B 1.403(10) . ?
C10B C18B 1.399(11) . ?
C10B C11B 1.503(11) . ?
C11B C12B 1.468(11) . ?
C12B C13B 1.389(10) . ?
C12B C17B 1.396(10) . ?
C13B C14B 1.373(11) . ?
C13B H13B 0.9500 . ?
C14B C15B 1.402(11) . ?
C15B C16B 1.382(11) . ?
C16B C17B 1.383(11) . ?
C16B H16B 0.9500 . ?
C17B C18B 1.486(11) . ?
C18B C19B 1.389(11) . ?
C20B C25B 1.391(11) . ?
C20B C21B 1.397(11) . ?
C21B C22B 1.368(11) . ?
C21B H21B 0.9500 . ?
C22B C23B 1.382(12) . ?
C22B H22B 0.9500 . ?
C23B C24B 1.386(12) . ?
C23B H23B 0.9500 . ?
C24B C25B 1.371(11) . ?
C24B H24B 0.9500 . ?
C25B H25B 0.9500 . ?
C26B H26D 0.9800 . ?
C26B H26E 0.9800 . ?
C26B H26F 0.9800 . ?
C27B H27D 0.9800 . ?
C27B H27E 0.9800 . ?
C27B H27F 0.9800 . ?
C28B H28D 0.9800 . ?
C28B H28E 0.9800 . ?
C28B H28F 0.9800 . ?
C29B H29D 0.9800 . ?
C29B H29E 0.9800 . ?
C29B H29F 0.9800 . ?
C30B H30D 0.9800 . ?
C30B H30E 0.9800 . ?
C30B H30F 0.9800 . ?
C31B H31D 0.9800 . ?
C31B H31E 0.9800 . ?
C31B H31F 0.9800 . ?
Si1C C28C 1.837(9) . ?
Si1C C29C 1.865(8) . ?
Si1C C27C 1.874(9) . ?
Si1C C9C 1.896(8) . ?
O1C C11C 1.241(9) . ?
O2C C14C 1.383(9) . ?
O2C C30C 1.435(10) . ?
O3C C15C 1.369(9) . ?
O3C C31C 1.432(9) . ?
N1C C19C 1.442(9) . ?
N1C C20C 1.443(9) . ?
N1C C1C 1.446(9) . ?
N2C C7C 1.392(9) . ?
N2C C6C 1.397(9) . ?
N2C H2C 0.8800 . ?
C1C C6C 1.380(10) . ?
C1C C2C 1.382(10) . ?
C2C C3C 1.393(10) . ?
C2C H2CC 0.9500 . ?
C3C C4C 1.378(11) . ?
C3C H3CC 0.9500 . ?
C4C C5C 1.378(11) . ?
C4C H4C 0.9500 . ?
C5C C6C 1.391(10) . ?
C5C H5C 0.9500 . ?
C7C C8C 1.391(10) . ?
C7C C19C 1.408(10) . ?
C8C C9C 1.428(10) . ?
C8C C26C 1.512(11) . ?
C9C C10C 1.410(10) . ?
C10C C18C 1.400(10) . ?
C10C C11C 1.494(11) . ?
C11C C12C 1.462(11) . ?
C12C C17C 1.381(10) . ?
C12C C13C 1.398(10) . ?
C13C C14C 1.375(11) . ?
C13C H13C 0.9500 . ?
C14C C15C 1.389(10) . ?
C15C C16C 1.389(10) . ?
C16C C17C 1.391(10) . ?
C16C H16C 0.9500 . ?
C17C C18C 1.485(10) . ?
C18C C19C 1.350(10) . ?
C20C C21C 1.375(10) . ?
C20C C25C 1.384(10) . ?
C21C C22C 1.384(11) . ?
C21C H21C 0.9500 . ?
C22C C23C 1.383(12) . ?
C22C H22C 0.9500 . ?
C23C C24C 1.366(11) . ?
C23C H23C 0.9500 . ?
C24C C25C 1.386(11) . ?
C24C H24C 0.9500 . ?
C25C H25C 0.9500 . ?
C26C H26G 0.9800 . ?
C26C H26H 0.9800 . ?
C26C H26I 0.9800 . ?
C27C H27G 0.9800 . ?
C27C H27H 0.9800 . ?
C27C H27I 0.9800 . ?
C28C H28G 0.9800 . ?
C28C H28H 0.9800 . ?
C28C H28I 0.9800 . ?
C29C H29G 0.9800 . ?
C29C H29H 0.9800 . ?
C29C H29I 0.9800 . ?
C30C H30G 0.9800 . ?
C30C H30H 0.9800 . ?
C30C H30I 0.9800 . ?
C31C H31G 0.9800 . ?
C31C H31H 0.9800 . ?
C31C H31I 0.9800 . ?
Si1D C28D 1.840(9) . ?
Si1D C27D 1.867(9) . ?
Si1D C29D 1.868(9) . ?
Si1D C9D 1.913(8) . ?
O1D C11D 1.226(9) . ?
O2D C14D 1.368(9) . ?
O2D C30D 1.420(9) . ?
O3D C15D 1.381(9) . ?
O3D C31D 1.424(9) . ?
N1D C20D 1.433(10) . ?
N1D C19D 1.434(10) . ?
N1D C1D 1.441(10) . ?
N2D C7D 1.384(9) . ?
N2D C6D 1.387(10) . ?
N2D H2D 0.8800 . ?
C1D C2D 1.367(11) . ?
C1D C6D 1.399(11) . ?
C2D C3D 1.385(11) . ?
C2D H2DD 0.9500 . ?
C3D C4D 1.378(11) . ?
C3D H3D 0.9500 . ?
C4D C5D 1.383(11) . ?
C4D H4D 0.9500 . ?
C5D C6D 1.391(11) . ?
C5D H5D 0.9500 . ?
C7D C8D 1.399(11) . ?
C7D C19D 1.414(10) . ?
C8D C9D 1.401(10) . ?
C8D C26D 1.535(11) . ?
C9D C10D 1.415(10) . ?
C10D C18D 1.401(10) . ?
C10D C11D 1.489(11) . ?
C11D C12D 1.505(11) . ?
C12D C17D 1.383(10) . ?
C12D C13D 1.393(10) . ?
C13D C14D 1.378(10) . ?
C13D H13D 0.9500 . ?
C14D C15D 1.406(10) . ?
C15D C16D 1.371(10) . ?
C16D C17D 1.375(10) . ?
C16D H16D 0.9500 . ?
C17D C18D 1.485(10) . ?
C18D C19D 1.354(10) . ?
C20D C25D 1.375(11) . ?
C20D C21D 1.387(11) . ?
C21D C22D 1.383(11) . ?
C21D H21D 0.9500 . ?
C22D C23D 1.359(11) . ?
C22D H22D 0.9500 . ?
C23D C24D 1.367(12) . ?
C23D H23D 0.9500 . ?
C24D C25D 1.400(12) . ?
C24D H24D 0.9500 . ?
C25D H25D 0.9500 . ?
C26D H26J 0.9800 . ?
C26D H26K 0.9800 . ?
C26D H26L 0.9800 . ?
C27D H27J 0.9800 . ?
C27D H27K 0.9800 . ?
C27D H27L 0.9800 . ?
C28D H28J 0.9800 . ?
C28D H28K 0.9800 . ?
C28D H28L 0.9800 . ?
C29D H29J 0.9800 . ?
C29D H29K 0.9800 . ?
C29D H29L 0.9800 . ?
C30D H30J 0.9800 . ?
C30D H30K 0.9800 . ?
C30D H30L 0.9800 . ?
C31D H31J 0.9800 . ?
C31D H31K 0.9800 . ?
C31D H31L 0.9800 . ?
N1 C1 1.194(16) . ?
C1 C2 1.494(18) . ?
C2 H2E 0.9800 . ?
C2 H2F 0.9800 . ?
C2 H2G 0.9800 . ?

loop_
_geom_hbond_atom_site_label_D
_geom_hbond_atom_site_label_H
_geom_hbond_atom_site_label_A
_geom_hbond_distance_DH
_geom_hbond_distance_HA
_geom_hbond_distance_DA
_geom_hbond_angle_DHA
_geom_hbond_site_symmetry_A
_geom_hbond_publ_flag
N2A H2A O1B 0.88 2.21 3.063(9) 164.3 1_545 yes
C16A H16A N1A 0.95 2.69 3.233(10) 117.0 . yes
N2B H2B O2A 0.88 2.30 2.971(8) 133.0 . yes
C16B H16B N1B 0.95 2.69 3.235(11) 117.2 . yes
N2C H2C O2D 0.88 2.30 3.011(9) 137.3 . yes
N2C H2C O3D 0.88 2.35 3.109(8) 144.8 . yes
C16C H16C N1C 0.95 2.66 3.214(10) 117.7 . yes
N2D H2D O1A 0.88 2.44 3.244(8) 152.4 2_665 yes
C16D H16D N1D 0.95 2.51 3.082(9) 118.5 . yes
C2 H2F O1D 0.98 2.47 3.421(17) 162.3 2_666 yes

loop_
_geom_torsion_atom_site_label_1
_geom_torsion_atom_site_label_2
_geom_torsion_atom_site_label_3
_geom_torsion_atom_site_label_4
_geom_torsion
_geom_torsion_site_symmetry_1
_geom_torsion_site_symmetry_2
_geom_torsion_site_symmetry_3
_geom_torsion_site_symmetry_4
_geom_torsion_publ_flag
C19A N1A C1A C2A 151.6(8) . . . . ?
C20A N1A C1A C2A -72.6(10) . . . . ?
C19A N1A C1A C6A -28.0(10) . . . . ?
C20A N1A C1A C6A 107.8(8) . . . . ?
C6A C1A C2A C3A -6.8(13) . . . . ?
N1A C1A C2A C3A 173.6(8) . . . . ?
C1A C2A C3A C4A 2.2(14) . . . . ?
C2A C3A C4A C5A 3.0(14) . . . . ?
C3A C4A C5A C6A -3.4(13) . . . . ?
C7A N2A C6A C1A 19.4(11) . . . . ?
C7A N2A C6A C5A -159.6(8) . . . . ?
C2A C1A C6A N2A -172.7(7) . . . . ?
N1A C1A C6A N2A 7.0(11) . . . . ?
C2A C1A C6A C5A 6.3(12) . . . . ?
N1A C1A C6A C5A -174.0(7) . . . . ?
C4A C5A C6A N2A 177.8(8) . . . . ?
C4A C5A C6A C1A -1.2(12) . . . . ?
C6A N2A C7A C8A 159.3(8) . . . . ?
C6A N2A C7A C19A -22.1(11) . . . . ?
N2A C7A C8A C9A 172.2(8) . . . . ?
C19A C7A C8A C9A -6.3(13) . . . . ?
N2A C7A C8A C26A -11.3(12) . . . . ?
C19A C7A C8A C26A 170.1(7) . . . . ?
C7A C8A C9A C10A 10.5(12) . . . . ?
C26A C8A C9A C10A -165.7(8) . . . . ?
C7A C8A C9A Si1A -160.3(6) . . . . ?
C26A C8A C9A Si1A 23.5(12) . . . . ?
C8A C9A C10A C18A -4.9(12) . . . . ?
Si1A C9A C10A C18A 166.3(6) . . . . ?
C8A C9A C10A C11A 171.1(8) . . . . ?
Si1A C9A C10A C11A -17.6(12) . . . . ?
C9A C10A C11A O1A -1.3(14) . . . . ?
C18A C10A C11A O1A 175.3(8) . . . . ?
C9A C10A C11A C12A -179.0(8) . . . . ?
C18A C10A C11A C12A -2.5(8) . . . . ?
O1A C11A C12A C17A -177.0(7) . . . . ?
C10A C11A C12A C17A 0.8(9) . . . . ?
O1A C11A C12A C13A 3.9(13) . . . . ?
C10A C11A C12A C13A -178.3(8) . . . . ?
C17A C12A C13A C14A -0.3(12) . . . . ?
C11A C12A C13A C14A 178.6(8) . . . . ?
C12A C13A C14A O2A -179.3(7) . . . . ?
C12A C13A C14A C15A 0.4(11) . . . . ?
C30A O2A C14A C13A 12.6(11) . . . . ?
C30A O2A C14A C15A -167.1(7) . . . . ?
C31A O3A C15A C16A -3.0(11) . . . . ?
C31A O3A C15A C14A 176.4(7) . . . . ?
C13A C14A C15A O3A -178.4(7) . . . . ?
O2A C14A C15A O3A 1.3(10) . . . . ?
C13A C14A C15A C16A 1.0(12) . . . . ?
O2A C14A C15A C16A -179.4(7) . . . . ?
O3A C15A C16A C17A 177.0(7) . . . . ?
C14A C15A C16A C17A -2.3(11) . . . . ?
C15A C16A C17A C12A 2.3(11) . . . . ?
C15A C16A C17A C18A -179.4(8) . . . . ?
C13A C12A C17A C16A -1.1(12) . . . . ?
C11A C12A C17A C16A 179.8(7) . . . . ?
C13A C12A C17A C18A -179.8(7) . . . . ?
C11A C12A C17A C18A 1.1(9) . . . . ?
C9A C10A C18A C19A -5.3(12) . . . . ?
C11A C10A C18A C19A 177.9(7) . . . . ?
C9A C10A C18A C17A 180.0(7) . . . . ?
C11A C10A C18A C17A 3.2(9) . . . . ?
C16A C17A C18A C19A 4.9(15) . . . . ?
C12A C17A C18A C19A -176.6(8) . . . . ?
C16A C17A C18A C10A 178.8(8) . . . . ?
C12A C17A C18A C10A -2.7(9) . . . . ?
C10A C18A C19A C7A 9.7(11) . . . . ?
C17A C18A C19A C7A -177.0(8) . . . . ?
C10A C18A C19A N1A -172.1(7) . . . . ?
C17A C18A C19A N1A 1.2(13) . . . . ?
N2A C7A C19A C18A 177.2(7) . . . . ?
C8A C7A C19A C18A -4.2(12) . . . . ?
N2A C7A C19A N1A -1.0(11) . . . . ?
C8A C7A C19A N1A 177.6(7) . . . . ?
C1A N1A C19A C18A -152.9(7) . . . . ?
C20A N1A C19A C18A 71.2(9) . . . . ?
C1A N1A C19A C7A 25.3(10) . . . . ?
C20A N1A C19A C7A -110.6(8) . . . . ?
C1A N1A C20A C21A -117.9(8) . . . . ?
C19A N1A C20A C21A 18.3(10) . . . . ?
C1A N1A C20A C25A 60.1(10) . . . . ?
C19A N1A C20A C25A -163.7(7) . . . . ?
C25A C20A C21A C22A -0.6(13) . . . . ?
N1A C20A C21A C22A 177.4(8) . . . . ?
C20A C21A C22A C23A 1.1(14) . . . . ?
C21A C22A C23A C24A -0.1(14) . . . . ?
C22A C23A C24A C25A -1.4(14) . . . . ?
C21A C20A C25A C24A -0.9(13) . . . . ?
N1A C20A C25A C24A -178.9(7) . . . . ?
C23A C24A C25A C20A 2.0(14) . . . . ?
C19B N1B C1B C2B 145.0(8) . . . . ?
C20B N1B C1B C2B -77.6(10) . . . . ?
C19B N1B C1B C6B -37.2(10) . . . . ?
C20B N1B C1B C6B 100.2(8) . . . . ?
C6B C1B C2B C3B -3.4(13) . . . . ?
N1B C1B C2B C3B 174.2(8) . . . . ?
C1B C2B C3B C4B 0.7(13) . . . . ?
C2B C3B C4B C5B 1.1(14) . . . . ?
C3B C4B C5B C6B -0.2(13) . . . . ?
C7B N2B C6B C1B 22.5(11) . . . . ?
C7B N2B C6B C5B -156.6(7) . . . . ?
C2B C1B C6B N2B -174.9(8) . . . . ?
N1B C1B C6B N2B 7.3(11) . . . . ?
C2B C1B C6B C5B 4.2(12) . . . . ?
N1B C1B C6B C5B -173.5(7) . . . . ?
C4B C5B C6B N2B 176.7(8) . . . . ?
C4B C5B C6B C1B -2.4(12) . . . . ?
C6B N2B C7B C8B 158.9(8) . . . . ?
C6B N2B C7B C19B -19.8(11) . . . . ?
N2B C7B C8B C9B -175.5(7) . . . . ?
C19B C7B C8B C9B 3.1(13) . . . . ?
N2B C7B C8B C26B 10.0(12) . . . . ?
C19B C7B C8B C26B -171.3(8) . . . . ?
C7B C8B C9B C10B 0.3(12) . . . . ?
C26B C8B C9B C10B 174.6(7) . . . . ?
C7B C8B C9B Si1B 176.2(6) . . . . ?
C26B C8B C9B Si1B -9.6(11) . . . . ?
C8B C9B C10B C18B 0.0(12) . . . . ?
Si1B C9B C10B C18B -176.1(6) . . . . ?
C8B C9B C10B C11B -172.3(8) . . . . ?
Si1B C9B C10B C11B 11.6(11) . . . . ?
C18B C10B C11B O1B -167.1(8) . . . . ?
C9B C10B C11B O1B 6.3(14) . . . . ?
C18B C10B C11B C12B 6.7(8) . . . . ?
C9B C10B C11B C12B -180.0(8) . . . . ?
O1B C11B C12B C13B -8.1(14) . . . . ?
C10B C11B C12B C13B 178.0(8) . . . . ?
O1B C11B C12B C17B 169.6(8) . . . . ?
C10B C11B C12B C17B -4.3(9) . . . . ?
C17B C12B C13B C14B -0.5(11) . . . . ?
C11B C12B C13B C14B 177.0(8) . . . . ?
C12B C13B C14B O2B -178.6(7) . . . . ?
C12B C13B C14B C15B -1.3(12) . . . . ?
C30B O2B C14B C13B 14.7(11) . . . . ?
C30B O2B C14B C15B -162.8(7) . . . . ?
C31B O3B C15B C16B -21.5(12) . . . . ?
C31B O3B C15B C14B 158.1(7) . . . . ?
C13B C14B C15B O3B -177.8(7) . . . . ?
O2B C14B C15B O3B -0.2(10) . . . . ?
C13B C14B C15B C16B 1.8(12) . . . . ?
O2B C14B C15B C16B 179.5(7) . . . . ?
O3B C15B C16B C17B 179.1(7) . . . . ?
C14B C15B C16B C17B -0.5(12) . . . . ?
C15B C16B C17B C12B -1.3(12) . . . . ?
C15B C16B C17B C18B -176.8(8) . . . . ?
C13B C12B C17B C16B 1.9(12) . . . . ?
C11B C12B C17B C16B -176.2(7) . . . . ?
C13B C12B C17B C18B 178.4(7) . . . . ?
C11B C12B C17B C18B 0.3(8) . . . . ?
C9B C10B C18B C19B -3.7(12) . . . . ?
C11B C10B C18B C19B 170.2(7) . . . . ?
C9B C10B C18B C17B 179.5(7) . . . . ?
C11B C10B C18B C17B -6.6(9) . . . . ?
C16B C17B C18B C19B 3.8(15) . . . . ?
C12B C17B C18B C19B -172.2(8) . . . . ?
C16B C17B C18B C10B -179.9(8) . . . . ?
C12B C17B C18B C10B 4.1(9) . . . . ?
C10B C18B C19B N1B -168.8(7) . . . . ?
C17B C18B C19B N1B 7.2(14) . . . . ?
C10B C18B C19B C7B 6.8(11) . . . . ?
C17B C18B C19B C7B -177.2(8) . . . . ?
C1B N1B C19B C18B -144.6(8) . . . . ?
C20B N1B C19B C18B 79.2(10) . . . . ?
C1B N1B C19B C7B 39.8(10) . . . . ?
C20B N1B C19B C7B -96.4(9) . . . . ?
C8B C7B C19B C18B -6.7(12) . . . . ?
N2B C7B C19B C18B 172.0(7) . . . . ?
C8B C7B C19B N1B 169.2(8) . . . . ?
N2B C7B C19B N1B -12.1(11) . . . . ?
C19B N1B C20B C25B 140.7(8) . . . . ?
C1B N1B C20B C25B 5.0(11) . . . . ?
C19B N1B C20B C21B -38.6(11) . . . . ?
C1B N1B C20B C21B -174.3(7) . . . . ?
C25B C20B C21B C22B 2.3(12) . . . . ?
N1B C20B C21B C22B -178.5(8) . . . . ?
C20B C21B C22B C23B -0.2(13) . . . . ?
C21B C22B C23B C24B -0.5(13) . . . . ?
C22B C23B C24B C25B -1.0(13) . . . . ?
C23B C24B C25B C20B 3.2(13) . . . . ?
C21B C20B C25B C24B -3.7(12) . . . . ?
N1B C20B C25B C24B 177.0(8) . . . . ?
C19C N1C C1C C6C -43.7(9) . . . . ?
C20C N1C C1C C6C 92.5(8) . . . . ?
C19C N1C C1C C2C 137.8(7) . . . . ?
C20C N1C C1C C2C -86.0(9) . . . . ?
C6C C1C C2C C3C -3.1(12) . . . . ?
N1C C1C C2C C3C 175.4(7) . . . . ?
C1C C2C C3C C4C 0.4(12) . . . . ?
C2C C3C C4C C5C 1.3(12) . . . . ?
C3C C4C C5C C6C -0.4(12) . . . . ?
C2C C1C C6C C5C 4.0(12) . . . . ?
N1C C1C C6C C5C -174.5(7) . . . . ?
C2C C1C C6C N2C -170.9(7) . . . . ?
N1C C1C C6C N2C 10.5(10) . . . . ?
C4C C5C C6C C1C -2.3(12) . . . . ?
C4C C5C C6C N2C 172.4(7) . . . . ?
C7C N2C C6C C1C 26.7(10) . . . . ?
C7C N2C C6C C5C -148.1(7) . . . . ?
C6C N2C C7C C8C 146.6(7) . . . . ?
C6C N2C C7C C19C -27.5(9) . . . . ?
N2C C7C C8C C9C -175.3(7) . . . . ?
C19C C7C C8C C9C -1.5(11) . . . . ?
N2C C7C C8C C26C -2.2(11) . . . . ?
C19C C7C C8C C26C 171.6(7) . . . . ?
C7C C8C C9C C10C 7.5(11) . . . . ?
C26C C8C C9C C10C -165.3(7) . . . . ?
C7C C8C C9C Si1C -167.6(6) . . . . ?
C26C C8C C9C Si1C 19.6(11) . . . . ?
C28C Si1C C9C C10C 81.3(7) . . . . ?
C29C Si1C C9C C10C -44.0(7) . . . . ?
C27C Si1C C9C C10C -155.2(6) . . . . ?
C28C Si1C C9C C8C -103.8(7) . . . . ?
C29C Si1C C9C C8C 130.9(7) . . . . ?
C27C Si1C C9C C8C 19.7(8) . . . . ?
C8C C9C C10C C18C -7.8(11) . . . . ?
Si1C C9C C10C C18C 167.5(6) . . . . ?
C8C C9C C10C C11C 166.3(8) . . . . ?
Si1C C9C C10C C11C -18.3(11) . . . . ?
C18C C10C C11C O1C 168.3(8) . . . . ?
C9C C10C C11C O1C -6.6(14) . . . . ?
C18C C10C C11C C12C -5.9(9) . . . . ?
C9C C10C C11C C12C 179.2(8) . . . . ?
O1C C11C C12C C17C -169.6(8) . . . . ?
C10C C11C C12C C17C 4.6(9) . . . . ?
O1C C11C C12C C13C 8.1(15) . . . . ?
C10C C11C C12C C13C -177.7(8) . . . . ?
C17C C12C C13C C14C 0.4(12) . . . . ?
C11C C12C C13C C14C -177.1(8) . . . . ?
C12C C13C C14C O2C 179.7(7) . . . . ?
C12C C13C C14C C15C -1.2(12) . . . . ?
C30C O2C C14C C13C 5.5(11) . . . . ?
C30C O2C C14C C15C -173.6(7) . . . . ?
C31C O3C C15C C14C -176.5(7) . . . . ?
C31C O3C C15C C16C 3.0(11) . . . . ?
C13C C14C C15C O3C -178.9(7) . . . . ?
O2C C14C C15C O3C 0.3(10) . . . . ?
C13C C14C C15C C16C 1.5(12) . . . . ?
O2C C14C C15C C16C -179.2(7) . . . . ?
O3C C15C C16C C17C 179.4(7) . . . . ?
C14C C15C C16C C17C -1.1(11) . . . . ?
C13C C12C C17C C16C 0.1(11) . . . . ?
C11C C12C C17C C16C 178.0(7) . . . . ?
C13C C12C C17C C18C -179.5(7) . . . . ?
C11C C12C C17C C18C -1.6(9) . . . . ?
C15C C16C C17C C12C 0.3(11) . . . . ?
C15C C16C C17C C18C 179.8(7) . . . . ?
C9C C10C C18C C19C 1.8(12) . . . . ?
C11C C10C C18C C19C -173.6(7) . . . . ?
C9C C10C C18C C17C -179.7(7) . . . . ?
C11C C10C C18C C17C 5.0(8) . . . . ?
C12C C17C C18C C19C 176.1(8) . . . . ?
C16C C17C C18C C19C -3.4(14) . . . . ?
C12C C17C C18C C10C -2.3(8) . . . . ?
C16C C17C C18C C10C 178.2(8) . . . . ?
C10C C18C C19C C7C 4.8(11) . . . . ?
C17C C18C C19C C7C -173.4(7) . . . . ?
C10C C18C C19C N1C -177.6(7) . . . . ?
C17C C18C C19C N1C 4.2(13) . . . . ?
C8C C7C C19C C18C -5.0(11) . . . . ?
N2C C7C C19C C18C 169.1(7) . . . . ?
C8C C7C C19C N1C 177.3(7) . . . . ?
N2C C7C C19C N1C -8.6(10) . . . . ?
C20C N1C C19C C18C 88.7(9) . . . . ?
C1C N1C C19C C18C -135.1(7) . . . . ?
C20C N1C C19C C7C -93.7(8) . . . . ?
C1C N1C C19C C7C 42.5(9) . . . . ?
C19C N1C C20C C21C -37.3(10) . . . . ?
C1C N1C C20C C21C -170.7(7) . . . . ?
C19C N1C C20C C25C 143.6(7) . . . . ?
C1C N1C C20C C25C 10.2(10) . . . . ?
C25C C20C C21C C22C 0.5(12) . . . . ?
N1C C20C C21C C22C -178.6(7) . . . . ?
C20C C21C C22C C23C 0.4(13) . . . . ?
C21C C22C C23C C24C -2.2(14) . . . . ?
C22C C23C C24C C25C 3.0(14) . . . . ?
C21C C20C C25C C24C 0.2(12) . . . . ?
N1C C20C C25C C24C 179.3(7) . . . . ?
C23C C24C C25C C20C -2.0(13) . . . . ?
C20D N1D C1D C2D -78.3(10) . . . . ?
C19D N1D C1D C2D 140.2(8) . . . . ?
C20D N1D C1D C6D 103.5(9) . . . . ?
C19D N1D C1D C6D -38.1(9) . . . . ?
C6D C1D C2D C3D -4.7(13) . . . . ?
N1D C1D C2D C3D 177.1(8) . . . . ?
C1D C2D C3D C4D 1.1(13) . . . . ?
C2D C3D C4D C5D 3.0(13) . . . . ?
C3D C4D C5D C6D -3.5(13) . . . . ?
C7D N2D C6D C5D -150.4(8) . . . . ?
C7D N2D C6D C1D 25.4(11) . . . . ?
C4D C5D C6D N2D 175.7(8) . . . . ?
C4D C5D C6D C1D -0.1(12) . . . . ?
C2D C1D C6D N2D -171.8(7) . . . . ?
N1D C1D C6D N2D 6.5(11) . . . . ?
C2D C1D C6D C5D 4.2(12) . . . . ?
N1D C1D C6D C5D -177.5(7) . . . . ?
C6D N2D C7D C8D 158.4(8) . . . . ?
C6D N2D C7D C19D -22.0(11) . . . . ?
N2D C7D C8D C9D 179.4(8) . . . . ?
C19D C7D C8D C9D -0.2(12) . . . . ?
N2D C7D C8D C26D -1.2(12) . . . . ?
C19D C7D C8D C26D 179.3(7) . . . . ?
C7D C8D C9D C10D 9.8(12) . . . . ?
C26D C8D C9D C10D -169.6(8) . . . . ?
C7D C8D C9D Si1D -161.5(7) . . . . ?
C26D C8D C9D Si1D 19.1(12) . . . . ?
C8D C9D C10D C18D -9.3(12) . . . . ?
Si1D C9D C10D C18D 162.3(6) . . . . ?
C8D C9D C10D C11D 171.4(8) . . . . ?
Si1D C9D C10D C11D -16.9(12) . . . . ?
C18D C10D C11D O1D 169.8(9) . . . . ?
C9D C10D C11D O1D -10.9(15) . . . . ?
C18D C10D C11D C12D -5.6(9) . . . . ?
C9D C10D C11D C12D 173.7(8) . . . . ?
O1D C11D C12D C17D -170.7(8) . . . . ?
C10D C11D C12D C17D 4.9(9) . . . . ?
O1D C11D C12D C13D 9.9(15) . . . . ?
C10D C11D C12D C13D -174.5(8) . . . . ?
C17D C12D C13D C14D -1.5(12) . . . . ?
C11D C12D C13D C14D 177.9(8) . . . . ?
C30D O2D C14D C13D 22.5(12) . . . . ?
C30D O2D C14D C15D -157.0(7) . . . . ?
C12D C13D C14D O2D -178.1(7) . . . . ?
C12D C13D C14D C15D 1.4(12) . . . . ?
C31D O3D C15D C16D -5.2(11) . . . . ?
C31D O3D C15D C14D 172.7(7) . . . . ?
O2D C14D C15D C16D 179.5(7) . . . . ?
C13D C14D C15D C16D -0.1(12) . . . . ?
O2D C14D C15D O3D 1.5(10) . . . . ?
C13D C14D C15D O3D -178.0(7) . . . . ?
O3D C15D C16D C17D 176.6(7) . . . . ?
C14D C15D C16D C17D -1.2(12) . . . . ?
C15D C16D C17D C12D 1.1(12) . . . . ?
C15D C16D C17D C18D -175.1(8) . . . . ?
C13D C12D C17D C16D 0.2(12) . . . . ?
C11D C12D C17D C16D -179.3(7) . . . . ?
C13D C12D C17D C18D 177.2(7) . . . . ?
C11D C12D C17D C18D -2.4(9) . . . . ?
C9D C10D C18D C19D -0.9(12) . . . . ?
C11D C10D C18D C19D 178.5(8) . . . . ?
C9D C10D C18D C17D -175.0(7) . . . . ?
C11D C10D C18D C17D 4.4(9) . . . . ?
C16D C17D C18D C19D 1.8(15) . . . . ?
C12D C17D C18D C19D -174.8(8) . . . . ?
C16D C17D C18D C10D 175.3(8) . . . . ?
C12D C17D C18D C10D -1.3(9) . . . . ?
C10D C18D C19D C7D 10.9(12) . . . . ?
C17D C18D C19D C7D -176.3(8) . . . . ?
C10D C18D C19D N1D -166.3(7) . . . . ?
C17D C18D C19D N1D 6.6(13) . . . . ?
N2D C7D C19D C18D 170.0(7) . . . . ?
C8D C7D C19D C18D -10.3(12) . . . . ?
N2D C7D C19D N1D -12.7(11) . . . . ?
C8D C7D C19D N1D 166.9(7) . . . . ?
C20D N1D C19D C18D 76.0(10) . . . . ?
C1D N1D C19D C18D -140.9(8) . . . . ?
C20D N1D C19D C7D -101.2(8) . . . . ?
C1D N1D C19D C7D 41.9(10) . . . . ?
C19D N1D C20D C25D 164.1(7) . . . . ?
C1D N1D C20D C25D 24.0(11) . . . . ?
C19D N1D C20D C21D -17.8(10) . . . . ?
C1D N1D C20D C21D -157.9(7) . . . . ?
C25D C20D C21D C22D 2.0(12) . . . . ?
N1D C20D C21D C22D -176.1(7) . . . . ?
C20D C21D C22D C23D -2.2(13) . . . . ?
C21D C22D C23D C24D 0.8(13) . . . . ?
C22D C23D C24D C25D 0.8(14) . . . . ?
C21D C20D C25D C24D -0.4(12) . . . . ?
N1D C20D C25D C24D 177.7(7) . . . . ?
C23D C24D C25D C20D -0.9(13) . . . . ?
